data_2230311
loop_
_publ_author_name
'Lu, Xu-Jia'
'Zhao, Hong-Bin'
'Chen, Liang'
'Yang, De-Liang'
'Wang, Bang-Ying'

_publ_section_title
;
 [(1,3-Benzothiazol-2-yl)aminocarbonyl]methyl
 piperidine-1-carbodithioate monohydrate
;
_journal_coeditor_code FJ2417
_journal_issue 6
_journal_name_full 'Acta Crystallographica Section E'
_journal_page_first o1488
_journal_paper_doi 10.1107/S1600536811018460
_journal_volume 67
_journal_year 2011
_chemical_formula_iupac 'C15 H17 N3 O S3, H2 O'
_chemical_formula_moiety 'C15 H17 N3 O S3, H2 O'
_chemical_formula_sum 'C15 H19 N3 O2 S3'
_chemical_formula_weight 369.39
_chemical_name_systematic
;
{[(1,3-Benzothiazol-2-yl)aminocarbonyl]methyl} piperidine-1-carbodithioate
monohydrate
;
_space_group_IT_number 14
_symmetry_cell_setting monoclinic
_symmetry_space_group_name_Hall '-P 2ybc'
_symmetry_space_group_name_H-M 'P 1 21/c 1'
_atom_sites_solution_hydrogens geom
_atom_sites_solution_primary direct
_atom_sites_solution_secondary difmap
_cell_angle_alpha 90.00
_cell_angle_beta 113.133(2)
_cell_angle_gamma 90.00
_cell_formula_units_Z 4
_cell_length_a 10.6326(3)
_cell_length_b 12.0735(3)
_cell_length_c 14.7824(4)
_cell_measurement_reflns_used 8358
_cell_measurement_temperature 296(2)
_cell_measurement_theta_max 27.52
_cell_measurement_theta_min 3.00
_cell_volume 1745.08(8)
_computing_cell_refinement 'SAINT (Bruker, 2004)'
_computing_data_collection 'APEX2 (Bruker, 2004)'
_computing_data_reduction 'SAINT (Bruker, 2004)'
_computing_molecular_graphics 'SHELXTL (Sheldrick, 2008)'
_computing_publication_material 'SHELXTL (Sheldrick, 2008)'
_computing_structure_refinement 'SHELXL97 (Sheldrick, 2008)'
_computing_structure_solution 'SHELXS97 (Sheldrick, 2008)'
_diffrn_ambient_temperature 296(2)
_diffrn_measured_fraction_theta_full 0.991
_diffrn_measured_fraction_theta_max 0.991
_diffrn_measurement_device_type 'Bruker APEXII CCD area-detector'
_diffrn_measurement_method '\f and \w'
_diffrn_radiation_monochromator graphite
_diffrn_radiation_source 'fine-focus sealed tube'
_diffrn_radiation_type MoK\a
_diffrn_radiation_wavelength 0.71073
_diffrn_reflns_av_R_equivalents 0.0200
_diffrn_reflns_av_sigmaI/netI 0.0184
_diffrn_reflns_limit_h_max 13
_diffrn_reflns_limit_h_min -12
_diffrn_reflns_limit_k_max 15
_diffrn_reflns_limit_k_min -14
_diffrn_reflns_limit_l_max 19
_diffrn_reflns_limit_l_min -19
_diffrn_reflns_number 15147
_diffrn_reflns_theta_full 27.52
_diffrn_reflns_theta_max 27.52
_diffrn_reflns_theta_min 3.00
_exptl_absorpt_coefficient_mu 0.436
_exptl_absorpt_correction_T_max 0.9178
_exptl_absorpt_correction_T_min 0.9178
_exptl_absorpt_correction_type multi-scan
_exptl_absorpt_process_details '(SADABS; Sheldrick, 2004)'
_exptl_crystal_colour colorless
_exptl_crystal_density_diffrn 1.406
_exptl_crystal_density_method 'not measured'
_exptl_crystal_description block
_exptl_crystal_F_000 776
_exptl_crystal_size_max 0.20
_exptl_crystal_size_mid 0.20
_exptl_crystal_size_min 0.20
_refine_diff_density_max 0.205
_refine_diff_density_min -0.300
_refine_ls_extinction_method none
_refine_ls_goodness_of_fit_ref 1.105
_refine_ls_hydrogen_treatment constr
_refine_ls_matrix_type full
_refine_ls_number_parameters 202
_refine_ls_number_reflns 3992
_refine_ls_number_restraints 0
_refine_ls_restrained_S_all 1.105
_refine_ls_R_factor_all 0.0390
_refine_ls_R_factor_gt 0.0336
_refine_ls_shift/su_max 0.000
_refine_ls_shift/su_mean 0.000
_refine_ls_structure_factor_coef Fsqd
_refine_ls_weighting_details 'calc w=1/[\s^2^(Fo^2^)+(0.0424P)^2^+0.6208P] where P=(Fo^2^+2Fc^2^)/3'
_refine_ls_weighting_scheme calc
_refine_ls_wR_factor_gt 0.0905
_refine_ls_wR_factor_ref 0.0948
_reflns_number_gt 3497
_reflns_number_total 3992
_reflns_threshold_expression I>2\s(I)
_cod_data_source_file fj2417.cif
_cod_data_source_block I
_cod_original_sg_symbol_H-M 'P 21/c'
_cod_database_code 2230311
_cod_database_fobs_code 2230311

loop_
_symmetry_equiv_pos_as_xyz
'x, y, z'
'-x, y+1/2, -z+1/2'
'-x, -y, -z'
'x, -y-1/2, z-1/2'

loop_
_atom_site_type_symbol
_atom_site_label
_atom_site_fract_x
_atom_site_fract_y
_atom_site_fract_z
_atom_site_U_iso_or_equiv
_atom_site_adp_type
_atom_site_calc_flag
_atom_site_refinement_flags
_atom_site_occupancy
_atom_site_symmetry_multiplicity
_atom_site_disorder_assembly
_atom_site_disorder_group
S S3 -0.11155(5) 0.39341(3) 0.39288(3) 0.04084(12) Uani d . 1 1 . .
S S2 0.14706(5) 0.19374(3) 0.16270(3) 0.04125(12) Uani d . 1 1 . .
S S1 0.34529(6) 0.24704(5) 0.36726(3) 0.05848(15) Uani d . 1 1 . .
O O1 0.00460(15) 0.32824(10) 0.26734(10) 0.0505(3) Uani d . 1 1 . .
N N3 -0.14307(15) 0.20161(10) 0.46198(10) 0.0387(3) Uani d . 1 1 . .
N N1 0.37483(17) 0.30273(14) 0.20291(11) 0.0504(4) Uani d . 1 1 . .
N N2 -0.02961(10) 0.18869(7) 0.35648(7) 0.0398(3) Uani d . 1 1 . .
H H3 -0.0250 0.1209 0.3715 0.060 Uiso d R 1 1 . .
C C15 -0.19188(10) 0.38955(7) 0.47513(7) 0.0390(3) Uani d R 1 1 . .
C C14 -0.24377(10) 0.47707(7) 0.51145(7) 0.0524(4) Uani d R 1 1 . .
H H14 -0.2375 0.5497 0.4927 0.063 Uiso calc R 1 1 . .
C C13 -0.3046(2) 0.45284(17) 0.57595(18) 0.0621(5) Uani d . 1 1 . .
H H13 -0.3404 0.5099 0.6008 0.075 Uiso calc R 1 1 . .
C C12 -0.3132(2) 0.34427(18) 0.60443(17) 0.0607(5) Uani d . 1 1 . .
H H12 -0.3539 0.3300 0.6486 0.073 Uiso calc R 1 1 . .
C C11 -0.2626(2) 0.25758(15) 0.56845(15) 0.0506(4) Uani d . 1 1 . .
H H11 -0.2696 0.1852 0.5874 0.061 Uiso calc R 1 1 . .
C C10 -0.20087(17) 0.28022(13) 0.50311(12) 0.0381(3) Uani d . 1 1 . .
C C9 -0.09440(16) 0.24949(12) 0.40459(11) 0.0344(3) Uani d . 1 1 . .
C C8 0.01508(18) 0.23052(13) 0.28907(12) 0.0389(3) Uani d . 1 1 . .
C C7 0.0712(2) 0.14189(14) 0.24244(13) 0.0450(4) Uani d . 1 1 . .
H H7A -0.0025 0.0920 0.2054 0.054 Uiso calc R 1 1 . .
H H7B 0.1392 0.0992 0.2943 0.054 Uiso calc R 1 1 . .
C C6 0.30123(18) 0.25403(13) 0.24634(12) 0.0401(3) Uani d . 1 1 . .
C C1 0.3334(2) 0.31304(17) 0.09552(13) 0.0524(5) Uani d . 1 1 . .
H H1A 0.2466 0.2758 0.0618 0.063 Uiso calc R 1 1 . .
H H1B 0.4010 0.2776 0.0763 0.063 Uiso calc R 1 1 . .
C C2 0.3200(2) 0.43266(18) 0.06582(15) 0.0607(5) Uani d . 1 1 . .
H H2A 0.2454 0.4658 0.0785 0.073 Uiso calc R 1 1 . .
H H2B 0.2983 0.4380 -0.0042 0.073 Uiso calc R 1 1 . .
C C3 0.4502(3) 0.4956(2) 0.1215(2) 0.0794(7) Uani d . 1 1 . .
H H3A 0.4357 0.5738 0.1057 0.095 Uiso calc R 1 1 . .
H H3B 0.5218 0.4697 0.1016 0.095 Uiso calc R 1 1 . .
C C4 0.4948(3) 0.4796(2) 0.23209(18) 0.0701(6) Uani d . 1 1 . .
H H4A 0.5832 0.5144 0.2661 0.084 Uiso calc R 1 1 . .
H H4B 0.4295 0.5156 0.2534 0.084 Uiso calc R 1 1 . .
C C5 0.5044(2) 0.3595(2) 0.25880(17) 0.0632(5) Uani d . 1 1 . .
H H5A 0.5774 0.3253 0.2449 0.076 Uiso calc R 1 1 . .
H H5B 0.5261 0.3520 0.3287 0.076 Uiso calc R 1 1 . .
O O2 0.99835(17) 0.03537(10) 0.61071(10) 0.0591(4) Uani d . 1 1 . .
H H2'A 0.9501 0.0735 0.5538 0.089 Uiso d R 1 1 . .
H H2'B 1.0111 0.0822 0.6617 0.089 Uiso d R 1 1 . .

loop_
_atom_site_aniso_label
_atom_site_aniso_U_11
_atom_site_aniso_U_22
_atom_site_aniso_U_33
_atom_site_aniso_U_12
_atom_site_aniso_U_13
_atom_site_aniso_U_23
S3 0.0527(3) 0.02621(18) 0.0499(2) 0.00354(15) 0.0270(2) 0.00531(15)
S2 0.0520(3) 0.0395(2) 0.0354(2) -0.00204(17) 0.02063(18) -0.00248(15)
S1 0.0800(4) 0.0582(3) 0.0310(2) 0.0053(2) 0.0152(2) 0.00416(19)
O1 0.0772(9) 0.0309(6) 0.0565(8) 0.0079(6) 0.0403(7) 0.0086(5)
N3 0.0505(8) 0.0279(6) 0.0419(7) -0.0021(5) 0.0225(6) 0.0002(5)
N1 0.0531(9) 0.0581(9) 0.0363(7) -0.0110(7) 0.0135(7) 0.0000(7)
N2 0.0581(9) 0.0250(6) 0.0431(7) 0.0033(6) 0.0273(7) 0.0030(5)
C15 0.0415(8) 0.0336(8) 0.0442(8) 0.0010(6) 0.0192(7) 0.0000(6)
C14 0.0612(11) 0.0352(8) 0.0684(12) 0.0057(8) 0.0336(10) -0.0015(8)
C13 0.0706(13) 0.0503(11) 0.0828(15) 0.0061(9) 0.0490(12) -0.0094(10)
C12 0.0674(13) 0.0575(12) 0.0762(14) -0.0045(10) 0.0487(12) -0.0074(10)
C11 0.0603(11) 0.0418(9) 0.0611(11) -0.0072(8) 0.0362(10) -0.0022(8)
C10 0.0407(8) 0.0330(7) 0.0426(8) -0.0021(6) 0.0185(7) -0.0021(6)
C9 0.0405(8) 0.0261(7) 0.0359(7) 0.0006(6) 0.0144(6) 0.0010(5)
C8 0.0495(9) 0.0318(8) 0.0386(8) 0.0030(6) 0.0209(7) 0.0021(6)
C7 0.0632(11) 0.0318(8) 0.0496(9) 0.0011(7) 0.0325(9) 0.0010(7)
C6 0.0515(9) 0.0328(7) 0.0343(8) 0.0058(7) 0.0151(7) 0.0012(6)
C1 0.0619(12) 0.0603(11) 0.0391(9) -0.0108(9) 0.0243(8) -0.0040(8)
C2 0.0705(14) 0.0633(13) 0.0498(11) 0.0025(10) 0.0252(10) 0.0052(9)
C3 0.0941(19) 0.0622(14) 0.0802(16) -0.0202(13) 0.0324(14) 0.0070(12)
C4 0.0686(14) 0.0641(13) 0.0749(15) -0.0181(11) 0.0252(12) -0.0150(12)
C5 0.0502(11) 0.0731(14) 0.0565(12) -0.0111(10) 0.0103(9) -0.0025(11)
O2 0.1018(11) 0.0269(6) 0.0487(7) 0.0058(6) 0.0297(7) 0.0001(5)

loop_
_atom_type_symbol
_atom_type_description
_atom_type_scat_dispersion_real
_atom_type_scat_dispersion_imag
_atom_type_scat_source
C C 0.0030 0.0020 'International Tables Vol C Tables 4.2.6.8 and 6.1.1.4'
H H 0.0000 0.0000 'International Tables Vol C Tables 4.2.6.8 and 6.1.1.4'
N N 0.0060 0.0030 'International Tables Vol C Tables 4.2.6.8 and 6.1.1.4'
O O 0.0110 0.0060 'International Tables Vol C Tables 4.2.6.8 and 6.1.1.4'
S S 0.1250 0.1230 'International Tables Vol C Tables 4.2.6.8 and 6.1.1.4'

loop_
_geom_angle_atom_site_label_1
_geom_angle_atom_site_label_2
_geom_angle_atom_site_label_3
_geom_angle_site_symmetry_1
_geom_angle_site_symmetry_3
_geom_angle
_geom_angle_publ_flag
C15 S3 C9 . . 87.99(6) ?
C6 S2 C7 . . 102.54(8) ?
C9 N3 C10 . . 109.94(13) ?
C6 N1 C5 . . 122.35(16) ?
C6 N1 C1 . . 124.96(15) ?
C5 N1 C1 . . 112.56(16) ?
C8 N2 C9 . . 124.72(11) ?
C8 N2 H3 . . 123.5 ?
C9 N2 H3 . . 111.7 ?
C14 C15 C10 . . 121.23(8) ?
C14 C15 S3 . . 128.8 ?
C10 C15 S3 . . 109.98(9) ?
C13 C14 C15 . . 118.06(9) ?
C13 C14 H14 . . 121.0 ?
C15 C14 H14 . . 121.0 ?
C14 C13 C12 . . 120.96(16) ?
C14 C13 H13 . . 119.5 ?
C12 C13 H13 . . 119.5 ?
C11 C12 C13 . . 121.18(18) ?
C11 C12 H12 . . 119.4 ?
C13 C12 H12 . . 119.4 ?
C12 C11 C10 . . 118.79(17) ?
C12 C11 H11 . . 120.6 ?
C10 C11 H11 . . 120.6 ?
C11 C10 N3 . . 125.33(15) ?
C11 C10 C15 . . 119.77(14) ?
N3 C10 C15 . . 114.89(13) ?
N3 C9 N2 . . 120.70(13) ?
N3 C9 S3 . . 117.19(12) ?
N2 C9 S3 . . 122.09(10) ?
O1 C8 N2 . . 122.14(14) ?
O1 C8 C7 . . 125.17(15) ?
N2 C8 C7 . . 112.63(13) ?
C8 C7 S2 . . 114.45(12) ?
C8 C7 H7A . . 108.6 ?
S2 C7 H7A . . 108.6 ?
C8 C7 H7B . . 108.6 ?
S2 C7 H7B . . 108.6 ?
H7A C7 H7B . . 107.6 ?
N1 C6 S1 . . 124.85(14) ?
N1 C6 S2 . . 113.75(12) ?
S1 C6 S2 . . 121.40(10) ?
N1 C1 C2 . . 110.48(16) ?
N1 C1 H1A . . 109.6 ?
C2 C1 H1A . . 109.6 ?
N1 C1 H1B . . 109.6 ?
C2 C1 H1B . . 109.6 ?
H1A C1 H1B . . 108.1 ?
C1 C2 C3 . . 111.35(19) ?
C1 C2 H2A . . 109.4 ?
C3 C2 H2A . . 109.4 ?
C1 C2 H2B . . 109.4 ?
C3 C2 H2B . . 109.4 ?
H2A C2 H2B . . 108.0 ?
C2 C3 C4 . . 110.69(19) ?
C2 C3 H3A . . 109.5 ?
C4 C3 H3A . . 109.5 ?
C2 C3 H3B . . 109.5 ?
C4 C3 H3B . . 109.5 ?
H3A C3 H3B . . 108.1 ?
C5 C4 C3 . . 111.4(2) ?
C5 C4 H4A . . 109.3 ?
C3 C4 H4A . . 109.3 ?
C5 C4 H4B . . 109.3 ?
C3 C4 H4B . . 109.3 ?
H4A C4 H4B . . 108.0 ?
N1 C5 C4 . . 110.63(18) ?
N1 C5 H5A . . 109.5 ?
C4 C5 H5A . . 109.5 ?
N1 C5 H5B . . 109.5 ?
C4 C5 H5B . . 109.5 ?
H5A C5 H5B . . 108.1 ?
H2'A O2 H2'B . . 107.2 ?

loop_
_geom_bond_atom_site_label_1
_geom_bond_atom_site_label_2
_geom_bond_site_symmetry_2
_geom_bond_distance
_geom_bond_publ_flag
S3 C15 . 1.7395(10) ?
S3 C9 . 1.7486(15) ?
S2 C6 . 1.7757(18) ?
S2 C7 . 1.7828(17) ?
S1 C6 . 1.6624(16) ?
O1 C8 . 1.2163(19) ?
N3 C9 . 1.291(2) ?
N3 C10 . 1.394(2) ?
N1 C6 . 1.329(2) ?
N1 C5 . 1.468(3) ?
N1 C1 . 1.477(2) ?
N2 C8 . 1.3586(18) ?
N2 C9 . 1.3799(17) ?
N2 H3 . 0.8445 ?
C15 C14 . 1.3936 ?
C15 C10 . 1.3978(18) ?
C14 C13 . 1.377(2) ?
C14 H14 . 0.9300 ?
C13 C12 . 1.391(3) ?
C13 H13 . 0.9300 ?
C12 C11 . 1.376(3) ?
C12 H12 . 0.9300 ?
C11 C10 . 1.392(2) ?
C11 H11 . 0.9300 ?
C8 C7 . 1.517(2) ?
C7 H7A . 0.9700 ?
C7 H7B . 0.9700 ?
C1 C2 . 1.500(3) ?
C1 H1A . 0.9700 ?
C1 H1B . 0.9700 ?
C2 C3 . 1.508(3) ?
C2 H2A . 0.9700 ?
C2 H2B . 0.9700 ?
C3 C4 . 1.525(3) ?
C3 H3A . 0.9700 ?
C3 H3B . 0.9700 ?
C4 C5 . 1.496(3) ?
C4 H4A . 0.9700 ?
C4 H4B . 0.9700 ?
C5 H5A . 0.9700 ?
C5 H5B . 0.9700 ?
O2 H2'A . 0.9186 ?
O2 H2'B . 0.9083 ?

loop_
_geom_hbond_atom_site_label_D
_geom_hbond_atom_site_label_H
_geom_hbond_atom_site_label_A
_geom_hbond_site_symmetry_A
_geom_hbond_distance_DH
_geom_hbond_distance_HA
_geom_hbond_distance_DA
_geom_hbond_angle_DHA
N2 H3 O2 3_656 0.844 1.910 2.745(2) 170
O2 H2'A N3 1_655 0.919 2.040 2.920(2) 160
O2 H2'B O1 4_666 0.908 1.923 2.821(2) 169

loop_
_geom_torsion_atom_site_label_1
_geom_torsion_atom_site_label_2
_geom_torsion_atom_site_label_3
_geom_torsion_atom_site_label_4
_geom_torsion_site_symmetry_1
_geom_torsion_site_symmetry_2
_geom_torsion_site_symmetry_3
_geom_torsion_site_symmetry_4
_geom_torsion
_geom_torsion_publ_flag
C9 S3 C15 C14 . . . . 179.51(6) ?
C9 S3 C15 C10 . . . . -0.94(11) ?
C10 C15 C14 C13 . . . . -0.05(14) ?
S3 C15 C14 C13 . . . . 179.45(15) ?
C15 C14 C13 C12 . . . . 0.4(3) ?
C14 C13 C12 C11 . . . . -0.7(4) ?
C13 C12 C11 C10 . . . . 0.6(3) ?
C12 C11 C10 N3 . . . . 178.85(19) ?
C12 C11 C10 C15 . . . . -0.3(3) ?
C9 N3 C10 C11 . . . . -179.96(17) ?
C9 N3 C10 C15 . . . . -0.8(2) ?
C14 C15 C10 C11 . . . . 0.00(19) ?
S3 C15 C10 C11 . . . . -179.59(14) ?
C14 C15 C10 N3 . . . . -179.20(9) ?
S3 C15 C10 N3 . . . . 1.21(17) ?
C10 N3 C9 N2 . . . . 178.87(14) ?
C10 N3 C9 S3 . . . . 0.03(19) ?
C8 N2 C9 N3 . . . . 174.61(15) ?
C8 N2 C9 S3 . . . . -6.6(2) ?
C15 S3 C9 N3 . . . . 0.55(13) ?
C15 S3 C9 N2 . . . . -178.26(14) ?
C9 N2 C8 O1 . . . . 2.2(3) ?
C9 N2 C8 C7 . . . . -175.06(14) ?
O1 C8 C7 S2 . . . . 8.9(3) ?
N2 C8 C7 S2 . . . . -173.96(12) ?
C6 S2 C7 C8 . . . . 71.97(15) ?
C5 N1 C6 S1 . . . . -1.7(3) ?
C1 N1 C6 S1 . . . . -177.38(15) ?
C5 N1 C6 S2 . . . . 178.72(16) ?
C1 N1 C6 S2 . . . . 3.1(2) ?
C7 S2 C6 N1 . . . . -177.71(13) ?
C7 S2 C6 S1 . . . . 2.73(12) ?
C6 N1 C1 C2 . . . . 118.0(2) ?
C5 N1 C1 C2 . . . . -58.0(2) ?
N1 C1 C2 C3 . . . . 55.5(2) ?
C1 C2 C3 C4 . . . . -53.5(3) ?
C2 C3 C4 C5 . . . . 53.3(3) ?
C6 N1 C5 C4 . . . . -118.4(2) ?
C1 N1 C5 C4 . . . . 57.7(2) ?
C3 C4 C5 N1 . . . . -54.9(3) ?

loop_
_cod_related_entry_id
_cod_related_entry_database
_cod_related_entry_code
1 ChemSpider 30656699
